data_2230690
loop_
_publ_author_name
'Tao, Yi-Wen'
'Wang, Yun'

_publ_section_title
;
 Aquabis(5-butylpyridine-2-carboxylato)zinc monohydrate
;
_journal_coeditor_code HG5046
_journal_issue 7
_journal_name_full 'Acta Crystallographica Section E'
_journal_page_first m908
_journal_paper_doi 10.1107/S1600536811021623
_journal_volume 67
_journal_year 2011
_chemical_formula_iupac '[Zn (C20 H12 N O2)2 (H2 O)], H2 O'
_chemical_formula_moiety 'C20 H26 N2 O5 Zn, H2 O'
_chemical_formula_sum 'C20 H28 N2 O6 Zn'
_chemical_formula_weight 457.81
_chemical_name_systematic
;
Aquabis(5-butylpyridine-2-carboxylato)zinc monohydrate
;
_space_group_IT_number 2
_symmetry_cell_setting triclinic
_symmetry_space_group_name_Hall '-P 1'
_symmetry_space_group_name_H-M 'P -1'
_atom_sites_solution_hydrogens geom
_atom_sites_solution_primary direct
_atom_sites_solution_secondary difmap
_audit_creation_method SHELXL-97
_cell_angle_alpha 97.799(2)
_cell_angle_beta 91.533(2)
_cell_angle_gamma 113.464(2)
_cell_formula_units_Z 2
_cell_length_a 9.6949(13)
_cell_length_b 10.0054(14)
_cell_length_c 11.9249(17)
_cell_measurement_reflns_used 5809
_cell_measurement_temperature 293(2)
_cell_measurement_theta_max 27.04
_cell_measurement_theta_min 2.25
_cell_volume 1047.1(3)
_computing_cell_refinement 'SAINT-Plus (Bruker, 2001)'
_computing_data_collection 'APEX2 (Bruker, 2004)'
_computing_data_reduction 'SAINT-Plus (Bruker, 2001)'
_computing_molecular_graphics 'SHELXTL (Sheldrick, 2008<i>b</i>)'
_computing_publication_material 'SHELXTL (Sheldrick, 2008<i>b</i>)'
_computing_structure_refinement 'SHELXL97 (Sheldrick, 2008<i>b</i>)'
_computing_structure_solution 'SHELXS97 (Sheldrick, 2008<i>b</i>)'
_diffrn_ambient_temperature 293(2)
_diffrn_measured_fraction_theta_full 0.986
_diffrn_measured_fraction_theta_max 0.986
_diffrn_measurement_device_type 'Bruker APEXII CCD area-detector'
_diffrn_measurement_method 'phi and omega scans'
_diffrn_radiation_monochromator graphite
_diffrn_radiation_source 'fine-focus sealed tube'
_diffrn_radiation_type MoK\a
_diffrn_radiation_wavelength 0.71073
_diffrn_reflns_av_R_equivalents 0.0169
_diffrn_reflns_av_sigmaI/netI 0.0257
_diffrn_reflns_limit_h_max 11
_diffrn_reflns_limit_h_min -11
_diffrn_reflns_limit_k_max 12
_diffrn_reflns_limit_k_min -12
_diffrn_reflns_limit_l_max 14
_diffrn_reflns_limit_l_min -14
_diffrn_reflns_number 7770
_diffrn_reflns_theta_full 25.50
_diffrn_reflns_theta_max 25.50
_diffrn_reflns_theta_min 1.73
_exptl_absorpt_coefficient_mu 1.211
_exptl_absorpt_correction_T_max 0.8392
_exptl_absorpt_correction_T_min 0.5940
_exptl_absorpt_correction_type multi-scan
_exptl_absorpt_process_details '(SADABS; Sheldrick, 2008<i>a</i>)'
_exptl_crystal_colour colorless
_exptl_crystal_density_diffrn 1.452
_exptl_crystal_density_method 'not measured'
_exptl_crystal_description prism
_exptl_crystal_F_000 480
_exptl_crystal_size_max 0.48
_exptl_crystal_size_mid 0.42
_exptl_crystal_size_min 0.15
_refine_diff_density_max 0.466
_refine_diff_density_min -0.286
_refine_ls_extinction_method none
_refine_ls_goodness_of_fit_ref 1.063
_refine_ls_hydrogen_treatment constr
_refine_ls_matrix_type full
_refine_ls_number_parameters 264
_refine_ls_number_reflns 3847
_refine_ls_number_restraints 0
_refine_ls_restrained_S_all 1.063
_refine_ls_R_factor_all 0.0332
_refine_ls_R_factor_gt 0.0267
_refine_ls_shift/su_max 0.008
_refine_ls_shift/su_mean 0.001
_refine_ls_structure_factor_coef Fsqd
_refine_ls_weighting_details 'calc w=1/[\s^2^(Fo^2^)+(0.0384P)^2^+0.5567P] where P=(Fo^2^+2Fc^2^)/3'
_refine_ls_weighting_scheme calc
_refine_ls_wR_factor_gt 0.0688
_refine_ls_wR_factor_ref 0.0747
_reflns_number_gt 3410
_reflns_number_total 3847
_reflns_threshold_expression >2sigma(I)
_cod_data_source_file hg5046.cif
_cod_data_source_block I
_cod_database_code 2230690
_cod_database_fobs_code 2230690

loop_
_symmetry_equiv_pos_as_xyz
'x, y, z'
'-x, -y, -z'

loop_
_atom_site_type_symbol
_atom_site_label
_atom_site_fract_x
_atom_site_fract_y
_atom_site_fract_z
_atom_site_U_iso_or_equiv
_atom_site_adp_type
_atom_site_calc_flag
_atom_site_refinement_flags
_atom_site_occupancy
_atom_site_symmetry_multiplicity
_atom_site_disorder_assembly
_atom_site_disorder_group
C C1 0.9784(2) 0.0833(2) 0.17910(17) 0.0249(4) Uani d . 1 1 . .
C C2 1.0361(2) 0.2469(2) 0.22551(17) 0.0239(4) Uani d . 1 1 . .
C C3 1.1290(3) 0.3107(2) 0.32451(18) 0.0311(5) Uani d . 1 1 . .
H H3 1.1603 0.2528 0.3674 0.037 Uiso calc R 1 1 . .
C C4 1.1761(3) 0.4611(2) 0.36059(19) 0.0341(5) Uani d . 1 1 . .
H H4 1.2413 0.5071 0.4282 0.041 Uiso calc R 1 1 . .
C C5 1.1283(2) 0.5447(2) 0.29835(17) 0.0275(4) Uani d . 1 1 . .
C C6 1.0337(2) 0.4707(2) 0.19940(17) 0.0250(4) Uani d . 1 1 . .
H H6 0.9991 0.5254 0.1555 0.030 Uiso calc R 1 1 . .
C C7 1.1750(3) 0.7081(2) 0.33348(18) 0.0336(5) Uani d . 1 1 . .
H H7A 1.1100 0.7396 0.2878 0.040 Uiso calc R 1 1 . .
H H7B 1.2801 0.7601 0.3147 0.040 Uiso calc R 1 1 . .
C C8 1.1666(4) 0.7566(3) 0.4578(2) 0.0496(7) Uani d . 1 1 . .
H H8A 1.2515 0.7516 0.5025 0.059 Uiso calc R 1 1 . .
H H8B 1.0716 0.6866 0.4823 0.059 Uiso calc R 1 1 . .
C C9 1.1725(4) 0.9123(3) 0.4849(2) 0.0544(7) Uani d . 1 1 . .
H H9A 1.0839 0.9153 0.4439 0.065 Uiso calc R 1 1 . .
H H9B 1.1639 0.9341 0.5673 0.065 Uiso calc R 1 1 . .
C C10 1.3102(4) 1.0292(3) 0.4550(3) 0.0681(9) Uani d . 1 1 . .
H H10A 1.3987 1.0303 0.4976 0.102 Uiso calc R 1 1 . .
H H10B 1.3044 1.1251 0.4743 0.102 Uiso calc R 1 1 . .
H H10C 1.3193 1.0100 0.3734 0.102 Uiso calc R 1 1 . .
C C11 0.6412(2) 0.2796(2) -0.07353(16) 0.0238(4) Uani d . 1 1 . .
C C12 0.5820(2) 0.1149(2) -0.11734(16) 0.0225(4) Uani d . 1 1 . .
C C13 0.4469(2) 0.0367(2) -0.18239(18) 0.0285(5) Uani d . 1 1 . .
H H13 0.3866 0.0852 -0.2049 0.034 Uiso calc R 1 1 . .
C C14 0.4004(2) -0.1145(2) -0.21448(18) 0.0303(5) Uani d . 1 1 . .
H H14 0.3074 -0.1704 -0.2593 0.036 Uiso calc R 1 1 . .
C C15 0.4900(3) -0.1841(2) -0.18108(17) 0.0281(5) Uani d . 1 1 . .
C C16 0.6254(2) -0.0962(2) -0.11735(17) 0.0264(4) Uani d . 1 1 . .
H H16 0.6890 -0.1414 -0.0949 0.032 Uiso calc R 1 1 . .
C C17 0.4419(3) -0.3486(2) -0.21017(18) 0.0348(5) Uani d . 1 1 . .
H H17A 0.5116 -0.3770 -0.1667 0.042 Uiso calc R 1 1 . .
H H17B 0.3397 -0.3986 -0.1853 0.042 Uiso calc R 1 1 . .
C C18 0.4389(4) -0.4036(3) -0.3335(2) 0.0471(7) Uani d . 1 1 . .
H H18A 0.5387 -0.3483 -0.3602 0.057 Uiso calc R 1 1 . .
H H18B 0.3629 -0.3829 -0.3767 0.057 Uiso calc R 1 1 . .
C C19 0.4019(3) -0.5685(3) -0.3597(2) 0.0483(7) Uani d . 1 1 . .
H H19A 0.4110 -0.5946 -0.4414 0.058 Uiso calc R 1 1 . .
H H19B 0.4777 -0.5890 -0.3161 0.058 Uiso calc R 1 1 . .
C C20 0.2495(4) -0.6646(3) -0.3326(3) 0.0684(10) Uani d . 1 1 . .
H H20A 0.2403 -0.6422 -0.2512 0.103 Uiso calc R 1 1 . .
H H20B 0.2340 -0.7682 -0.3520 0.103 Uiso calc R 1 1 . .
H H20C 0.1733 -0.6469 -0.3765 0.103 Uiso calc R 1 1 . .
N N1 0.98977(19) 0.32660(18) 0.16371(14) 0.0230(4) Uani d . 1 1 . .
N N2 0.67075(19) 0.04994(18) -0.08590(13) 0.0228(3) Uani d . 1 1 . .
O O1 0.88860(16) 0.03799(15) 0.09036(12) 0.0277(3) Uani d . 1 1 . .
O O2 1.02181(19) 0.00693(17) 0.23255(13) 0.0351(4) Uani d . 1 1 . .
O O3 0.76689(16) 0.33710(15) -0.01438(12) 0.0262(3) Uani d . 1 1 . .
O O4 0.56258(16) 0.34586(16) -0.09763(13) 0.0319(3) Uani d . 1 1 . .
O O1W 1.02425(16) 0.24272(15) -0.09978(12) 0.0253(3) Uani d . 1 1 . .
H H1A 1.0153 0.1655 -0.1447 0.038 Uiso d R 1 1 . .
H H1B 1.1118 0.2841 -0.0657 0.038 Uiso d R 1 1 . .
O O2W 0.69815(17) 0.64141(17) 0.00070(14) 0.0364(4) Uani d . 1 1 . .
H H2A 0.6306 0.6516 0.0409 0.055 Uiso d R 1 1 . .
H H2B 0.6653 0.5519 -0.0315 0.055 Uiso d R 1 1 . .
Zn Zn1 0.86873(3) 0.19830(2) 0.010473(19) 0.02289(9) Uani d . 1 1 . .

loop_
_atom_site_aniso_label
_atom_site_aniso_U_11
_atom_site_aniso_U_22
_atom_site_aniso_U_33
_atom_site_aniso_U_12
_atom_site_aniso_U_13
_atom_site_aniso_U_23
C1 0.0274(11) 0.0232(10) 0.0270(10) 0.0130(9) 0.0052(9) 0.0040(8)
C2 0.0226(10) 0.0245(10) 0.0262(10) 0.0113(9) 0.0042(8) 0.0036(8)
C3 0.0358(12) 0.0285(11) 0.0303(11) 0.0154(10) -0.0039(9) 0.0032(9)
C4 0.0394(13) 0.0308(12) 0.0278(11) 0.0121(10) -0.0068(10) -0.0004(9)
C5 0.0316(11) 0.0231(10) 0.0253(10) 0.0090(9) 0.0039(9) 0.0015(8)
C6 0.0281(11) 0.0225(10) 0.0252(10) 0.0110(9) 0.0035(8) 0.0035(8)
C7 0.0424(13) 0.0221(11) 0.0295(11) 0.0072(10) -0.0006(10) 0.0013(9)
C8 0.085(2) 0.0331(13) 0.0338(13) 0.0273(14) 0.0130(13) 0.0042(10)
C9 0.085(2) 0.0381(15) 0.0421(15) 0.0281(15) 0.0152(14) 0.0021(11)
C10 0.073(2) 0.0339(15) 0.089(2) 0.0174(15) 0.0115(18) -0.0066(15)
C11 0.0247(10) 0.0241(10) 0.0238(10) 0.0115(9) 0.0061(8) 0.0019(8)
C12 0.0224(10) 0.0227(10) 0.0220(10) 0.0088(8) 0.0053(8) 0.0025(8)
C13 0.0252(11) 0.0319(12) 0.0285(11) 0.0128(9) 0.0025(9) 0.0013(9)
C14 0.0246(11) 0.0301(11) 0.0272(11) 0.0037(9) 0.0008(9) -0.0017(9)
C15 0.0349(12) 0.0232(10) 0.0208(10) 0.0065(9) 0.0046(9) 0.0014(8)
C16 0.0320(11) 0.0230(10) 0.0236(10) 0.0105(9) 0.0039(9) 0.0039(8)
C17 0.0450(14) 0.0218(11) 0.0283(11) 0.0055(10) -0.0014(10) 0.0005(9)
C18 0.077(2) 0.0301(13) 0.0324(13) 0.0203(13) 0.0135(12) 0.0027(10)
C19 0.0670(18) 0.0298(13) 0.0418(14) 0.0143(13) 0.0186(13) -0.0012(10)
C20 0.068(2) 0.0414(16) 0.069(2) 0.0008(15) 0.0174(17) -0.0152(14)
N1 0.0237(9) 0.0204(8) 0.0241(8) 0.0085(7) 0.0012(7) 0.0018(7)
N2 0.0255(9) 0.0207(8) 0.0210(8) 0.0085(7) 0.0021(7) 0.0018(6)
O1 0.0304(8) 0.0211(7) 0.0310(8) 0.0107(6) -0.0030(6) 0.0020(6)
O2 0.0506(10) 0.0279(8) 0.0316(8) 0.0223(8) -0.0051(7) 0.0020(6)
O3 0.0234(7) 0.0208(7) 0.0327(8) 0.0098(6) -0.0020(6) -0.0023(6)
O4 0.0277(8) 0.0270(8) 0.0431(9) 0.0161(7) -0.0029(7) -0.0016(7)
O1W 0.0243(7) 0.0229(7) 0.0296(7) 0.0116(6) 0.0011(6) 0.0012(6)
O2W 0.0281(8) 0.0241(8) 0.0546(10) 0.0112(7) -0.0004(7) -0.0025(7)
Zn1 0.02298(14) 0.01954(13) 0.02499(14) 0.00872(10) -0.00164(9) 0.00013(9)

loop_
_atom_type_symbol
_atom_type_description
_atom_type_scat_dispersion_real
_atom_type_scat_dispersion_imag
_atom_type_scat_source
C C 0.0033 0.0016 'International Tables Vol C Tables 4.2.6.8 and 6.1.1.4'
H H 0.0000 0.0000 'International Tables Vol C Tables 4.2.6.8 and 6.1.1.4'
N N 0.0061 0.0033 'International Tables Vol C Tables 4.2.6.8 and 6.1.1.4'
O O 0.0106 0.0060 'International Tables Vol C Tables 4.2.6.8 and 6.1.1.4'
Zn Zn 0.2839 1.4301 'International Tables Vol C Tables 4.2.6.8 and 6.1.1.4'

loop_
_geom_angle_atom_site_label_1
_geom_angle_atom_site_label_2
_geom_angle_atom_site_label_3
_geom_angle_site_symmetry_1
_geom_angle_site_symmetry_3
_geom_angle
_geom_angle_publ_flag
O2 C1 O1 . . 126.36(19) ?
O2 C1 C2 . . 117.37(18) ?
O1 C1 C2 . . 116.27(17) ?
N1 C2 C3 . . 121.57(19) ?
N1 C2 C1 . . 115.64(17) ?
C3 C2 C1 . . 122.79(18) ?
C2 C3 C4 . . 118.9(2) ?
C2 C3 H3 . . 120.6 ?
C4 C3 H3 . . 120.6 ?
C5 C4 C3 . . 120.3(2) ?
C5 C4 H4 . . 119.9 ?
C3 C4 H4 . . 119.9 ?
C4 C5 C6 . . 116.93(19) ?
C4 C5 C7 . . 122.71(19) ?
C6 C5 C7 . . 120.36(19) ?
N1 C6 C5 . . 122.96(19) ?
N1 C6 H6 . . 118.5 ?
C5 C6 H6 . . 118.5 ?
C5 C7 C8 . . 115.23(19) ?
C5 C7 H7A . . 108.5 ?
C8 C7 H7A . . 108.5 ?
C5 C7 H7B . . 108.5 ?
C8 C7 H7B . . 108.5 ?
H7A C7 H7B . . 107.5 ?
C7 C8 C9 . . 113.9(2) ?
C7 C8 H8A . . 108.8 ?
C9 C8 H8A . . 108.8 ?
C7 C8 H8B . . 108.8 ?
C9 C8 H8B . . 108.8 ?
H8A C8 H8B . . 107.7 ?
C10 C9 C8 . . 114.8(3) ?
C10 C9 H9A . . 108.6 ?
C8 C9 H9A . . 108.6 ?
C10 C9 H9B . . 108.6 ?
C8 C9 H9B . . 108.6 ?
H9A C9 H9B . . 107.6 ?
C9 C10 H10A . . 109.5 ?
C9 C10 H10B . . 109.5 ?
H10A C10 H10B . . 109.5 ?
C9 C10 H10C . . 109.5 ?
H10A C10 H10C . . 109.5 ?
H10B C10 H10C . . 109.5 ?
O4 C11 O3 . . 125.56(18) ?
O4 C11 C12 . . 117.92(17) ?
O3 C11 C12 . . 116.52(17) ?
N2 C12 C13 . . 122.02(18) ?
N2 C12 C11 . . 114.71(17) ?
C13 C12 C11 . . 123.26(18) ?
C12 C13 C14 . . 118.69(19) ?
C12 C13 H13 . . 120.7 ?
C14 C13 H13 . . 120.7 ?
C13 C14 C15 . . 120.04(19) ?
C13 C14 H14 . . 120.0 ?
C15 C14 H14 . . 120.0 ?
C16 C15 C14 . . 117.25(19) ?
C16 C15 C17 . . 120.7(2) ?
C14 C15 C17 . . 122.0(2) ?
N2 C16 C15 . . 122.97(19) ?
N2 C16 H16 . . 118.5 ?
C15 C16 H16 . . 118.5 ?
C18 C17 C15 . . 114.50(19) ?
C18 C17 H17A . . 108.6 ?
C15 C17 H17A . . 108.6 ?
C18 C17 H17B . . 108.6 ?
C15 C17 H17B . . 108.6 ?
H17A C17 H17B . . 107.6 ?
C17 C18 C19 . . 113.5(2) ?
C17 C18 H18A . . 108.9 ?
C19 C18 H18A . . 108.9 ?
C17 C18 H18B . . 108.9 ?
C19 C18 H18B . . 108.9 ?
H18A C18 H18B . . 107.7 ?
C20 C19 C18 . . 114.3(2) ?
C20 C19 H19A . . 108.7 ?
C18 C19 H19A . . 108.7 ?
C20 C19 H19B . . 108.7 ?
C18 C19 H19B . . 108.7 ?
H19A C19 H19B . . 107.6 ?
C19 C20 H20A . . 109.5 ?
C19 C20 H20B . . 109.5 ?
H20A C20 H20B . . 109.5 ?
C19 C20 H20C . . 109.5 ?
H20A C20 H20C . . 109.5 ?
H20B C20 H20C . . 109.5 ?
C6 N1 C2 . . 119.38(17) ?
C6 N1 Zn1 . . 129.26(14) ?
C2 N1 Zn1 . . 111.10(13) ?
C12 N2 C16 . . 119.00(17) ?
C12 N2 Zn1 . . 112.83(13) ?
C16 N2 Zn1 . . 128.17(14) ?
C1 O1 Zn1 . . 115.66(13) ?
C11 O3 Zn1 . . 116.22(12) ?
Zn1 O1W H1A . . 111.6 ?
Zn1 O1W H1B . . 110.8 ?
H1A O1W H1B . . 110.4 ?
H2A O2W H2B . . 108.2 ?
O1W Zn1 O1 . . 106.09(6) ?
O1W Zn1 O3 . . 102.80(6) ?
O1 Zn1 O3 . . 151.11(6) ?
O1W Zn1 N2 . . 104.39(6) ?
O1 Zn1 N2 . . 92.68(6) ?
O3 Zn1 N2 . . 79.70(6) ?
O1W Zn1 N1 . . 103.25(6) ?
O1 Zn1 N1 . . 79.91(6) ?
O3 Zn1 N1 . . 93.96(6) ?
N2 Zn1 N1 . . 152.36(6) ?

loop_
_geom_bond_atom_site_label_1
_geom_bond_atom_site_label_2
_geom_bond_site_symmetry_2
_geom_bond_distance
_geom_bond_publ_flag
C1 O2 . 1.241(2) ?
C1 O1 . 1.261(3) ?
C1 C2 . 1.519(3) ?
C2 N1 . 1.345(3) ?
C2 C3 . 1.376(3) ?
C3 C4 . 1.388(3) ?
C3 H3 . 0.9500 ?
C4 C5 . 1.387(3) ?
C4 H4 . 0.9500 ?
C5 C6 . 1.395(3) ?
C5 C7 . 1.506(3) ?
C6 N1 . 1.332(3) ?
C6 H6 . 0.9500 ?
C7 C8 . 1.511(3) ?
C7 H7A . 0.9900 ?
C7 H7B . 0.9900 ?
C8 C9 . 1.525(3) ?
C8 H8A . 0.9900 ?
C8 H8B . 0.9900 ?
C9 C10 . 1.474(4) ?
C9 H9A . 0.9900 ?
C9 H9B . 0.9900 ?
C10 H10A . 0.9800 ?
C10 H10B . 0.9800 ?
C10 H10C . 0.9800 ?
C11 O4 . 1.243(2) ?
C11 O3 . 1.264(2) ?
C11 C12 . 1.521(3) ?
C12 N2 . 1.341(3) ?
C12 C13 . 1.377(3) ?
C13 C14 . 1.389(3) ?
C13 H13 . 0.9500 ?
C14 C15 . 1.391(3) ?
C14 H14 . 0.9500 ?
C15 C16 . 1.386(3) ?
C15 C17 . 1.508(3) ?
C16 N2 . 1.342(3) ?
C16 H16 . 0.9500 ?
C17 C18 . 1.494(3) ?
C17 H17A . 0.9900 ?
C17 H17B . 0.9900 ?
C18 C19 . 1.528(3) ?
C18 H18A . 0.9900 ?
C18 H18B . 0.9900 ?
C19 C20 . 1.480(4) ?
C19 H19A . 0.9900 ?
C19 H19B . 0.9900 ?
C20 H20A . 0.9800 ?
C20 H20B . 0.9800 ?
C20 H20C . 0.9800 ?
N1 Zn1 . 2.1007(16) ?
N2 Zn1 . 2.0877(17) ?
O1 Zn1 . 2.0416(14) ?
O3 Zn1 . 2.0443(14) ?
O1W Zn1 . 1.9825(14) ?
O1W H1A . 0.8498 ?
O1W H1B . 0.8440 ?
O2W H2A . 0.8514 ?
O2W H2B . 0.8510 ?

loop_
_geom_hbond_atom_site_label_D
_geom_hbond_atom_site_label_H
_geom_hbond_atom_site_label_A
_geom_hbond_site_symmetry_A
_geom_hbond_distance_DH
_geom_hbond_distance_HA
_geom_hbond_distance_DA
_geom_hbond_angle_DHA
O2W H2B O4 . 0.85 1.94 2.780(2) 172
O2W H2A O4 2_665 0.85 2.02 2.849(2) 165
O1W H1B O2W 2_765 0.84 1.80 2.638(2) 175
O1W H1A O2 2_755 0.85 1.79 2.636(2) 174

loop_
_geom_torsion_atom_site_label_1
_geom_torsion_atom_site_label_2
_geom_torsion_atom_site_label_3
_geom_torsion_atom_site_label_4
_geom_torsion_site_symmetry_1
_geom_torsion_site_symmetry_2
_geom_torsion_site_symmetry_3
_geom_torsion_site_symmetry_4
_geom_torsion
_geom_torsion_publ_flag
O2 C1 C2 N1 . . . . 178.32(18) ?
O1 C1 C2 N1 . . . . -2.8(3) ?
O2 C1 C2 C3 . . . . -2.0(3) ?
O1 C1 C2 C3 . . . . 176.9(2) ?
N1 C2 C3 C4 . . . . -0.3(3) ?
C1 C2 C3 C4 . . . . -179.9(2) ?
C2 C3 C4 C5 . . . . 0.8(3) ?
C3 C4 C5 C6 . . . . -0.5(3) ?
C3 C4 C5 C7 . . . . 179.7(2) ?
C4 C5 C6 N1 . . . . -0.3(3) ?
C7 C5 C6 N1 . . . . 179.44(19) ?
C4 C5 C7 C8 . . . . -45.1(3) ?
C6 C5 C7 C8 . . . . 135.1(2) ?
C5 C7 C8 C9 . . . . -164.3(2) ?
C7 C8 C9 C10 . . . . -59.7(4) ?
O4 C11 C12 N2 . . . . -178.46(18) ?
O3 C11 C12 N2 . . . . 0.9(3) ?
O4 C11 C12 C13 . . . . 0.4(3) ?
O3 C11 C12 C13 . . . . 179.76(19) ?
N2 C12 C13 C14 . . . . 1.1(3) ?
C11 C12 C13 C14 . . . . -177.59(18) ?
C12 C13 C14 C15 . . . . -0.1(3) ?
C13 C14 C15 C16 . . . . -1.0(3) ?
C13 C14 C15 C17 . . . . 177.75(19) ?
C14 C15 C16 N2 . . . . 1.1(3) ?
C17 C15 C16 N2 . . . . -177.61(19) ?
C16 C15 C17 C18 . . . . -112.4(3) ?
C14 C15 C17 C18 . . . . 68.9(3) ?
C15 C17 C18 C19 . . . . 175.5(2) ?
C17 C18 C19 C20 . . . . 63.4(4) ?
C5 C6 N1 C2 . . . . 0.9(3) ?
C5 C6 N1 Zn1 . . . . -172.66(15) ?
C3 C2 N1 C6 . . . . -0.6(3) ?
C1 C2 N1 C6 . . . . 179.13(17) ?
C3 C2 N1 Zn1 . . . . 174.08(16) ?
C1 C2 N1 Zn1 . . . . -6.2(2) ?
C13 C12 N2 C16 . . . . -1.0(3) ?
C11 C12 N2 C16 . . . . 177.81(17) ?
C13 C12 N2 Zn1 . . . . 179.31(15) ?
C11 C12 N2 Zn1 . . . . -1.9(2) ?
C15 C16 N2 C12 . . . . -0.2(3) ?
C15 C16 N2 Zn1 . . . . 179.46(15) ?
O2 C1 O1 Zn1 . . . . -170.40(17) ?
C2 C1 O1 Zn1 . . . . 10.8(2) ?
O4 C11 O3 Zn1 . . . . 179.89(16) ?
C12 C11 O3 Zn1 . . . . 0.5(2) ?
C1 O1 Zn1 O1W . . . . 89.95(15) ?
C1 O1 Zn1 O3 . . . . -90.86(18) ?
C1 O1 Zn1 N2 . . . . -164.24(14) ?
C1 O1 Zn1 N1 . . . . -11.06(14) ?
C11 O3 Zn1 O1W . . . . 101.39(14) ?
C11 O3 Zn1 O1 . . . . -77.81(18) ?
C11 O3 Zn1 N2 . . . . -1.18(14) ?
C11 O3 Zn1 N1 . . . . -154.05(14) ?
C12 N2 Zn1 O1W . . . . -99.05(13) ?
C16 N2 Zn1 O1W . . . . 81.32(17) ?
C12 N2 Zn1 O1 . . . . 153.59(13) ?
C16 N2 Zn1 O1 . . . . -26.04(17) ?
C12 N2 Zn1 O3 . . . . 1.66(13) ?
C16 N2 Zn1 O3 . . . . -177.97(17) ?
C12 N2 Zn1 N1 . . . . 80.37(19) ?
C16 N2 Zn1 N1 . . . . -99.3(2) ?
C6 N1 Zn1 O1W . . . . 78.55(18) ?
C2 N1 Zn1 O1W . . . . -95.41(14) ?
C6 N1 Zn1 O1 . . . . -177.13(18) ?
C2 N1 Zn1 O1 . . . . 8.90(13) ?
C6 N1 Zn1 O3 . . . . -25.60(18) ?
C2 N1 Zn1 O3 . . . . 160.44(13) ?
C6 N1 Zn1 N2 . . . . -100.9(2) ?
C2 N1 Zn1 N2 . . . . 85.17(19) ?
